data_4000695
loop_
_publ_author_name
'Keith Prout'
'Stephen J. Heyes'
'Christopher M. Dobson'
'Andrew McDaid'
'Thierry Maris'
'Matthias Muller'
'Matthew J. Seaman'

_publ_section_title
;
 Variable-Temperature Studies of Order/Disorder Transitions in the
 Thiourea Pyridinium Halide Crystals by XRD and Solid-State 2H NMR
;
_journal_name_full 'Chemistry of Material'
_journal_page_first 3561
_journal_page_last 3569
_journal_paper_doi 10.1021/cm0001612
_journal_volume 12
_journal_year 2000
_chemical_formula_sum 'C7 H14 Cl N5 S2'
_chemical_formula_weight 267.80
_space_group_IT_number 63
_symmetry_cell_setting orthorhombic
_symmetry_Int_Tables_number 63
_symmetry_space_group_name_Hall '-C 2c 2'
_symmetry_space_group_name_H-M 'C m c m'
_atom_sites_solution_hydrogens geom
_atom_sites_solution_primary direct
_atom_sites_solution_secondary difmap
_cell_angle_alpha 90
_cell_angle_beta 90
_cell_angle_gamma 90
_cell_formula_units_Z 4
_cell_length_a 14.563(8)
_cell_length_b 10.561(4)
_cell_length_c 8.398(2)
_cell_measurement_temperature 265(2)
_cell_volume 1291.6(9)
_diffrn_ambient_temperature 265(2)
_diffrn_radiation_monochromator graphite
_diffrn_radiation_source 'fine-focus sealed tube'
_diffrn_radiation_type CuK\a
_diffrn_radiation_wavelength 1.54178
_diffrn_reflns_limit_h_max 18
_diffrn_reflns_limit_h_min -18
_diffrn_reflns_limit_k_max 13
_diffrn_reflns_limit_k_min 0
_diffrn_reflns_limit_l_max 10
_diffrn_reflns_limit_l_min 0
_diffrn_reflns_number 1478
_diffrn_reflns_theta_max 74.4
_diffrn_reflns_theta_min 5.2
_exptl_absorpt_coefficient_mu 5.49
_exptl_crystal_density_diffrn 1.294
_refine_ls_hydrogen_treatment constr
_refine_ls_matrix_type full
_refine_ls_number_parameters 42
_refine_ls_number_reflns 733
_refine_ls_number_restraints 0
_refine_ls_R_factor_gt 0.0817
_refine_ls_weighting_scheme calc
_reflns_number_gt 672
_reflns_number_total 733
_reflns_threshold_expression >3sigma(I)
_cod_data_source_file deposit.cif
_cod_data_source_block Chloro_1
_cod_original_cell_volume 1291.61
_cod_original_sg_symbol_H-M Cmcm
_cod_database_code 4000695

loop_
_symmetry_equiv_pos_site_id
_symmetry_equiv_pos_as_xyz
1 x,y,z
2 -x,-y,1/2+z
3 x,-y,-z
4 -x,y,1/2-z
5 -x,-y,-z
6 x,y,1/2-z
7 -x,y,z
8 x,-y,1/2+z
9 1/2+x,1/2+y,z
10 1/2-x,1/2-y,1/2+z
11 1/2+x,1/2-y,-z
12 1/2-x,1/2+y,1/2-z
13 1/2-x,1/2-y,-z
14 1/2+x,1/2+y,1/2-z
15 1/2-x,1/2+y,z
16 1/2+x,1/2-y,1/2+z

loop_
_atom_site_label
_atom_site_type_symbol
_atom_site_fract_x
_atom_site_fract_y
_atom_site_fract_z
_atom_site_U_iso_or_equiv
_atom_site_adp_type
C5 C 0.5000 0.3760(3) -0.0520(7) 0.1133(18) Uani
C6 C 0.5781(2) 0.4373(2) -0.0249(5) 0.1217(14) Uani
S2 S 0.76697(2) 0.28785(4) 0.250 0.0510(3) Uani
N3 N 0.64716(8) 0.13180(10) 0.11320(10) 0.0490(4) Uani
C4 C 0.68260(10) 0.17680(10) 0.2500 0.0365(5) Uani
Cl1 Cl 0.50000 -0.08330(4) 0.2500 0.0491(4) Uani

loop_
_atom_site_aniso_label
_atom_site_aniso_U_11
_atom_site_aniso_U_22
_atom_site_aniso_U_33
_atom_site_aniso_U_23
_atom_site_aniso_U_13
_atom_site_aniso_U_12
C5 0.133(3) 0.083(2) 0.124(4) 0.037(2) 0.00 0.00
C6 0.092(2) 0.122(2) 0.151(3) 0.062(2) 0.043(2) 0.0410(10)
S2 0.0575(6) 0.0599(6) 0.0357(6) 0.00 0.00 -0.0283(2)
N3 0.0566(7) 0.0560(7) 0.0343(7) -0.0051(4) 0.0006(4) -0.0180(4)
C4 0.0430(8) 0.0335(7) 0.0330(10) 0.000 0.000 -0.0067(4)
Cl1 0.0379(6) 0.0355(6) 0.0740(7) 0.000 0.000 0.0000

loop_
_geom_angle_atom_site_label_1
_geom_angle_atom_site_label_2
_geom_angle_atom_site_label_3
_geom_angle
_geom_angle_site_symmetry_3
_geom_angle_publ_flag
C6 C5 C6 117.8(3) 7_655 no
C5 C6 C6 121.1(3) 3_565 no
S2 C4 N3 121.41(6) . yes
S2 C4 N3 121.41(6) 6_555 yes
N3 C4 N3 117.18(11) 6_555 yes

loop_
_geom_bond_atom_site_label_1
_geom_bond_atom_site_label_2
_geom_bond_distance
_geom_bond_site_symmetry_2
_geom_bond_publ_flag
S2 C4 1.6986(16) . yes
N3 C4 1.3461(14) . yes
C5 C6 1.328(3) . no
C5 C6 1.328(3) 7_655 no
C6 C6 1.389(3) 3_565 no
